data_7707775
loop_
_publ_author_name
'Drescher, Regina'
'W\"ust, Leonie'
'Mihm, Cornelius'
'Krummenacher, Ivo'
'Hofmann, Alexander'
'Goettel, James'
'Braunschweig, Holger'

_publ_section_title
;
 Synthesis, structure and insertion reactivity of Lewis acidic
 9-aluminafluorenes.
;
_journal_issue 30
_journal_name_full 'Dalton transactions (Cambridge, England : 2003)'
_journal_page_first 10400
_journal_page_last 10404
_journal_paper_doi 10.1039/d1dt01897c
_journal_volume 50
_journal_year 2021
_chemical_formula_moiety 'C61 H79 Al2 B2 Br2 N2 O2'
_chemical_formula_sum 'C61 H79 Al2 B2 Br2 N2 O2'
_chemical_formula_weight 1107.66
_space_group_crystal_system monoclinic
_space_group_IT_number 14
_space_group_name_Hall '-P 2ybc'
_space_group_name_H-M_alt 'P 1 21/c 1'
_atom_sites_solution_hydrogens geom
_atom_sites_solution_primary dual
_atom_sites_solution_secondary difmap
_audit_creation_method 'CIF-fill 1.2l (K.Radacki 2005-20)'
_audit_update_record
;
2021-06-08 deposited with the CCDC.	2021-06-30 downloaded from the CCDC.
;
_cell_angle_alpha 90
_cell_angle_beta 102.646(2)
_cell_angle_gamma 90
_cell_formula_units_Z 4
_cell_length_a 15.9465(6)
_cell_length_b 17.2519(7)
_cell_length_c 21.7463(9)
_cell_measurement_reflns_used 8152
_cell_measurement_temperature 100(2)
_cell_measurement_theta_max 26.65
_cell_measurement_theta_min 2.37
_cell_volume 5837.4(4)
_computing_cell_refinement 'Saint+ ver. V8.40A (Bruker AXS)'
_computing_data_collection 'BIS 2011.8 / APEX2 ver. 2014.9 (Bruker AXS)'
_computing_data_reduction 'Saint+ ver. V8.40A (Bruker AXS)'
_computing_molecular_graphics 'ShelXLe (Huebschle et all, 2011)'
_computing_publication_material 'SHELXL-2018/3 (Sheldrick, 2018)'
_computing_structure_refinement 'SHELXL-2018/3 (Sheldrick, 2018)'
_computing_structure_solution 'SHELXT (Sheldrick, 2014)'
_diffrn_ambient_environment N~2~
_diffrn_ambient_temperature 103(2)
_diffrn_detector 'CCD area detector (Apex2)'
_diffrn_detector_area_resol_mean 8.333
_diffrn_measured_fraction_theta_full 0.999
_diffrn_measured_fraction_theta_max 0.999
_diffrn_measurement_device_type 'Bruker X8-APEX II'
_diffrn_measurement_method '\f and \w scans'
_diffrn_radiation_monochromator 'multi-layer mirror'
_diffrn_radiation_type MoK\a
_diffrn_radiation_wavelength 0.71073
_diffrn_reflns_av_R_equivalents 0.1064
_diffrn_reflns_av_unetI/netI 0.1031
_diffrn_reflns_Laue_measured_fraction_full 0.999
_diffrn_reflns_Laue_measured_fraction_max 0.999
_diffrn_reflns_limit_h_max 19
_diffrn_reflns_limit_h_min -19
_diffrn_reflns_limit_k_max 21
_diffrn_reflns_limit_k_min -21
_diffrn_reflns_limit_l_max 26
_diffrn_reflns_limit_l_min -27
_diffrn_reflns_number 43399
_diffrn_reflns_point_group_measured_fraction_full 0.999
_diffrn_reflns_point_group_measured_fraction_max 0.999
_diffrn_reflns_theta_full 26.000
_diffrn_reflns_theta_max 26.372
_diffrn_reflns_theta_min 1.309
_diffrn_source 'rotating-anode (Nonius FR-591)'
_exptl_absorpt_coefficient_mu 1.461
_exptl_absorpt_correction_T_max 0.7451
_exptl_absorpt_correction_T_min 0.6227
_exptl_absorpt_correction_type multi-scan
_exptl_absorpt_process_details 'SadAbs 2016/2 (Bruker AXS)'
_exptl_crystal_colour colourless
_exptl_crystal_density_diffrn 1.260
_exptl_crystal_description block
_exptl_crystal_F_000 2324
_exptl_crystal_size_max 0.331
_exptl_crystal_size_mid 0.178
_exptl_crystal_size_min 0.176
_refine_diff_density_max 1.213
_refine_diff_density_min -0.673
_refine_diff_density_rms 0.098
_refine_ls_extinction_method none
_refine_ls_goodness_of_fit_ref 1.026
_refine_ls_hydrogen_treatment constr
_refine_ls_matrix_type full
_refine_ls_number_parameters 686
_refine_ls_number_reflns 11918
_refine_ls_number_restraints 113
_refine_ls_restrained_S_all 1.027
_refine_ls_R_factor_all 0.0816
_refine_ls_R_factor_gt 0.0553
_refine_ls_shift/su_max 0.001
_refine_ls_shift/su_mean 0.000
_refine_ls_structure_factor_coef Fsqd
_refine_ls_weighting_details 'w=1/[\s^2^(Fo^2^)+(0.0517P)^2^+4.7970P] where P=(Fo^2^+2Fc^2^)/3'
_refine_ls_weighting_scheme calc
_refine_ls_wR_factor_gt 0.1386
_refine_ls_wR_factor_ref 0.1549
_reflns_Friedel_coverage 0.000
_reflns_number_gt 8734
_reflns_number_total 11918
_reflns_threshold_expression 'I > 2\s(I)'
_cod_data_source_file d1dt01897c2.cif
_cod_data_source_block test_a_CCDC3
_cod_depositor_comments 'Adding full bibliography for 7707770--7707780.cif.'
_cod_original_sg_symbol_H-M 'P 21/c'
_cod_database_code 7707775
_shelx_shelxl_version_number 2018/3
_shelx_space_group_comment
;
The symmetry employed for this shelxl refinement is uniquely defined
by the following loop, which should always be used as a source of
symmetry information in preference to the above space-group names.
They are only intended as comments.
;
_shelx_estimated_absorpt_t_min 0.643
_shelx_estimated_absorpt_t_max 0.783

loop_
_space_group_symop_operation_xyz
'x, y, z'
'-x, y+1/2, -z+1/2'
'-x, -y, -z'
'x, -y-1/2, z-1/2'

loop_
_atom_site_label
_atom_site_type_symbol
_atom_site_fract_x
_atom_site_fract_y
_atom_site_fract_z
_atom_site_U_iso_or_equiv
_atom_site_adp_type
_atom_site_occupancy
_atom_site_site_symmetry_order
_atom_site_calc_flag
_atom_site_refinement_flags_posn
_atom_site_refinement_flags_adp
_atom_site_refinement_flags_occupancy
_atom_site_disorder_assembly
_atom_site_disorder_group
C1_1 C 0.7518(2) 0.22229(19) 0.77443(16) 0.0165(7) Uani 1 1 d . . . . .
C2_1 C 0.6972(2) 0.1974(2) 0.81369(16) 0.0177(7) Uani 1 1 d . . . . .
C3_1 C 0.6652(2) 0.1160(2) 0.81033(16) 0.0178(7) Uani 1 1 d . . . . .
C4_1 C 0.6337(2) 0.0750(2) 0.75363(16) 0.0173(7) Uani 1 1 d . . . . .
C5_1 C 0.6086(2) -0.0028(2) 0.76015(17) 0.0234(8) Uani 1 1 d . . . . .
H5_1 H 0.585845 -0.031380 0.722888 0.028 Uiso 1 1 calc R U . . .
C6_1 C 0.6152(2) -0.0398(2) 0.81767(19) 0.0284(9) Uani 1 1 d . . . . .
H6_1 H 0.599684 -0.092791 0.819420 0.034 Uiso 1 1 calc R U . . .
C7_1 C 0.6449(2) 0.0020(2) 0.87249(18) 0.0264(9) Uani 1 1 d . . . . .
H7_1 H 0.648390 -0.021715 0.912395 0.032 Uiso 1 1 calc R U . . .
C8_1 C 0.6692(2) 0.0781(2) 0.86884(17) 0.0226(8) Uani 1 1 d . . . . .
H8_1 H 0.689400 0.106248 0.906758 0.027 Uiso 1 1 calc R U . . .
C9_1 C 0.6758(2) 0.2480(2) 0.85796(17) 0.0228(8) Uani 1 1 d . . . . .
H9_1 H 0.638446 0.231074 0.883776 0.027 Uiso 1 1 calc R U . . .
C10_1 C 0.7085(2) 0.3228(2) 0.86469(19) 0.0295(9) Uani 1 1 d . . . . .
H10_1 H 0.693663 0.356593 0.895152 0.035 Uiso 1 1 calc R U . . .
C11_1 C 0.7627(2) 0.3484(2) 0.82709(18) 0.0277(9) Uani 1 1 d . . . . .
H11_1 H 0.785707 0.399444 0.831805 0.033 Uiso 1 1 calc R U . . .
C12_1 C 0.7830(2) 0.2987(2) 0.78259(17) 0.0221(8) Uani 1 1 d . . . . .
H12_1 H 0.819358 0.316869 0.756474 0.027 Uiso 1 1 calc R U . . .
C14_1 C 0.5097(2) 0.08782(19) 0.65087(16) 0.0181(7) Uani 1 1 d . . . . .
C15_1 C 0.4823(2) 0.0214(2) 0.61411(17) 0.0215(8) Uani 1 1 d . . . . .
C16_1 C 0.3949(2) 0.0077(2) 0.59199(16) 0.0231(8) Uani 1 1 d . . . . .
H16_1 H 0.377343 -0.036995 0.566980 0.028 Uiso 1 1 calc R U . . .
C17_1 C 0.3320(2) 0.0576(2) 0.60536(16) 0.0228(8) Uani 1 1 d . . . . .
C18_1 C 0.3595(2) 0.1220(2) 0.64214(16) 0.0211(8) Uani 1 1 d . . . . .
H18_1 H 0.317848 0.155943 0.652694 0.025 Uiso 1 1 calc R U . . .
C19_1 C 0.4467(2) 0.1386(2) 0.66428(16) 0.0196(8) Uani 1 1 d . . . . .
C20_1 C 0.4742(2) 0.2115(2) 0.70217(18) 0.0242(8) Uani 1 1 d . . . . .
H20A_1 H 0.423355 0.242190 0.704620 0.036 Uiso 1 1 calc R U . . .
H20B_1 H 0.512058 0.242113 0.681612 0.036 Uiso 1 1 calc R U . . .
H20C_1 H 0.505103 0.197376 0.744771 0.036 Uiso 1 1 calc R U . . .
C21_1 C 0.5461(3) -0.0352(2) 0.59644(19) 0.0314(9) Uani 1 1 d . . . . .
H21A_1 H 0.537096 -0.037992 0.550451 0.047 Uiso 1 1 calc R U . . .
H21B_1 H 0.537632 -0.086626 0.613202 0.047 Uiso 1 1 calc R U . . .
H21C_1 H 0.604770 -0.017425 0.614276 0.047 Uiso 1 1 calc R U . . .
C22_1 C 0.2374(2) 0.0410(2) 0.57960(19) 0.0302(9) Uani 1 1 d . . . . .
H22A_1 H 0.202833 0.072302 0.602360 0.045 Uiso 1 1 calc R U . . .
H22B_1 H 0.226107 -0.014105 0.585134 0.045 Uiso 1 1 calc R U . . .
H22C_1 H 0.222251 0.054055 0.534674 0.045 Uiso 1 1 calc R U . . .
C23_1 C 0.6542(2) 0.1704(2) 0.58409(17) 0.0270(9) Uani 1 1 d . . . . .
C24_1 C 0.6702(3) 0.2588(2) 0.58853(19) 0.0322(10) Uani 1 1 d . . . . .
H24A_1 H 0.660629 0.280810 0.546006 0.048 Uiso 1 1 calc R U . . .
H24B_1 H 0.729483 0.268902 0.610904 0.048 Uiso 1 1 calc R U . . .
H24C_1 H 0.630446 0.282847 0.611492 0.048 Uiso 1 1 calc R U . . .
C25_1 C 0.7170(3) 0.1307(3) 0.54975(18) 0.0360(10) Uani 1 1 d . . . . .
H25A_1 H 0.709446 0.152054 0.507140 0.054 Uiso 1 1 calc R U . . .
H25B_1 H 0.705522 0.074816 0.547170 0.054 Uiso 1 1 calc R U . . .
H25C_1 H 0.776122 0.139744 0.573020 0.054 Uiso 1 1 calc R U . . .
C26_1 C 0.5632(3) 0.1588(3) 0.54399(19) 0.0381(11) Uani 1 1 d . . . . .
H26A_1 H 0.558956 0.182701 0.502541 0.057 Uiso 1 1 calc R U . . .
H26B_1 H 0.521458 0.183072 0.565046 0.057 Uiso 1 1 calc R U . . .
H26C_1 H 0.550892 0.103238 0.538774 0.057 Uiso 1 1 calc R U . . .
C1_2 C 0.9013(2) 0.0682(2) 0.78703(15) 0.0183(7) Uani 1 1 d . . . . .
H1A_2 H 0.911152 0.122765 0.800839 0.022 Uiso 1 1 calc R U . . .
H1AB_2 H 0.951873 0.050581 0.771370 0.022 Uiso 1 1 calc R U . . .
C2_2 C 0.8920(2) 0.0188(2) 0.84254(17) 0.0256(8) Uani 1 1 d . . . . .
H2A_2 H 0.938156 0.031261 0.878947 0.038 Uiso 1 1 calc R U . . .
H2B_2 H 0.895502 -0.036112 0.831758 0.038 Uiso 1 1 calc R U . . .
H2C_2 H 0.836227 0.029108 0.852897 0.038 Uiso 1 1 calc R U . . .
C1_3 C 0.7976(15) -0.0135(19) 0.7120(11) 0.026(2) Uani 0.5 1 d . U P A 1
H1A_3 H 0.748281 -0.008704 0.675633 0.031 Uiso 0.5 1 calc R U P A 1
H1AB_3 H 0.777622 -0.042313 0.745478 0.031 Uiso 0.5 1 calc R U P A 1
C2_3 C 0.8675(5) -0.0606(5) 0.6918(4) 0.0269(16) Uani 0.5 1 d . U P A 1
H2A_3 H 0.844329 -0.111281 0.676181 0.040 Uiso 0.5 1 calc R U P A 1
H2B_3 H 0.915717 -0.067958 0.727957 0.040 Uiso 0.5 1 calc R U P A 1
H2C_3 H 0.887441 -0.033081 0.658297 0.040 Uiso 0.5 1 calc R U P A 1
C1_13 C 0.8074(16) -0.0123(19) 0.7030(11) 0.029(3) Uani 0.5 1 d . U P A 2
H1A_13 H 0.747084 -0.015165 0.679063 0.034 Uiso 0.5 1 calc R U P A 2
H1AB_13 H 0.817181 -0.054684 0.734470 0.034 Uiso 0.5 1 calc R U P A 2
C2_13 C 0.8685(6) -0.0213(6) 0.6581(5) 0.044(2) Uiso 0.5 1 d . U P A 2
H2A_13 H 0.855706 -0.069814 0.634435 0.065 Uiso 0.5 1 calc R U P A 2
H2B_13 H 0.927981 -0.022370 0.682434 0.065 Uiso 0.5 1 calc R U P A 2
H2C_13 H 0.860900 0.022458 0.628686 0.065 Uiso 0.5 1 calc R U P A 2
Al1_4 Al 0.77292(6) 0.15800(6) 0.70591(5) 0.0159(2) Uani 1 1 d . . . . .
Br1_4 Br 0.89005(2) 0.21128(2) 0.67123(2) 0.02276(11) Uani 1 1 d . . . . .
N1_4 N 0.66962(18) 0.13805(16) 0.64996(13) 0.0180(6) Uani 1 1 d . . . . .
B1_4 B 0.6089(3) 0.1058(2) 0.68046(19) 0.0182(8) Uani 1 1 d . . . . .
O1_4 O 0.82360(14) 0.06371(13) 0.73528(11) 0.0181(5) Uani 1 1 d . . . . .
C1_5 C 0.7471(2) 0.71316(19) 0.71969(16) 0.0167(7) Uani 1 1 d . . . . .
C2_5 C 0.8245(2) 0.6767(2) 0.74943(16) 0.0171(7) Uani 1 1 d . . . . .
C3_5 C 0.8513(2) 0.6019(2) 0.72438(15) 0.0169(7) Uani 1 1 d . . . . .
C4_5 C 0.8487(2) 0.58880(19) 0.65949(16) 0.0153(7) Uani 1 1 d . . . . .
C5_5 C 0.8728(2) 0.51368(19) 0.64346(16) 0.0188(7) Uani 1 1 d . . . . .
H5_5 H 0.873198 0.503338 0.600611 0.023 Uiso 1 1 calc R U . . .
C6_5 C 0.8960(2) 0.4543(2) 0.68714(18) 0.0229(8) Uani 1 1 d . . . . .
H6_5 H 0.909532 0.404217 0.673841 0.028 Uiso 1 1 calc R U . . .
C7_5 C 0.8992(2) 0.4689(2) 0.75030(17) 0.0224(8) Uani 1 1 d . . . . .
H7_5 H 0.916189 0.429367 0.780887 0.027 Uiso 1 1 calc R U . . .
C8_5 C 0.8775(2) 0.5415(2) 0.76824(17) 0.0217(8) Uani 1 1 d . . . . .
H8_5 H 0.880382 0.551328 0.811634 0.026 Uiso 1 1 calc R U . . .
C9_5 C 0.8745(2) 0.7069(2) 0.80517(17) 0.0223(8) Uani 1 1 d . . . . .
H9_5 H 0.925806 0.681039 0.825229 0.027 Uiso 1 1 calc R U . . .
C10_5 C 0.8502(3) 0.7741(2) 0.83159(18) 0.0250(8) Uani 1 1 d . . . . .
H10_5 H 0.885430 0.794612 0.869008 0.030 Uiso 1 1 calc R U . . .
C11_5 C 0.7747(3) 0.8113(2) 0.80344(18) 0.0263(9) Uani 1 1 d . . . . .
H11_5 H 0.757248 0.856908 0.821721 0.032 Uiso 1 1 calc R U . . .
C12_5 C 0.7244(2) 0.7811(2) 0.74783(17) 0.0208(8) Uani 1 1 d . . . . .
H12_5 H 0.673049 0.807406 0.728379 0.025 Uiso 1 1 calc R U . . .
C1_6 C 0.6101(3) 0.5509(3) 0.6971(2) 0.0273(11) Uani 0.827(6) 1 d . U P B 1
H1A_6 H 0.626313 0.590477 0.730589 0.033 Uiso 0.827(6) 1 calc R U P B 1
H1AB_6 H 0.547041 0.553018 0.681445 0.033 Uiso 0.827(6) 1 calc R U P B 1
C2_6 C 0.6352(4) 0.4721(3) 0.7242(2) 0.0348(13) Uani 0.827(6) 1 d . U P B 1
H2A_6 H 0.614747 0.465539 0.763250 0.052 Uiso 0.827(6) 1 calc R U P B 1
H2B_6 H 0.697944 0.466945 0.733354 0.052 Uiso 0.827(6) 1 calc R U P B 1
H2C_6 H 0.609372 0.432240 0.693809 0.052 Uiso 0.827(6) 1 calc R U P B 1
C1_16 C 0.6702(15) 0.5226(14) 0.7058(11) 0.030(2) Uiso 0.173(6) 1 d . U P B 2
H1A_16 H 0.706649 0.476842 0.703001 0.035 Uiso 0.173(6) 1 calc R U P B 2
H1AB_16 H 0.699284 0.555260 0.741572 0.035 Uiso 0.173(6) 1 calc R U P B 2
C2_16 C 0.5838(17) 0.4981(15) 0.7141(12) 0.032(3) Uiso 0.173(6) 1 d . U P B 2
H2A_16 H 0.585445 0.491078 0.759091 0.049 Uiso 0.173(6) 1 calc R U P B 2
H2B_16 H 0.567731 0.449122 0.691849 0.049 Uiso 0.173(6) 1 calc R U P B 2
H2C_16 H 0.541421 0.538029 0.696923 0.049 Uiso 0.173(6) 1 calc R U P B 2
C1_7 C 0.6517(5) 0.5097(5) 0.5945(4) 0.0252(14) Uani 0.5 1 d . U P B 1
H1A_7 H 0.675159 0.460495 0.614618 0.030 Uiso 0.5 1 calc R U P B 1
H1AB_7 H 0.689384 0.526653 0.566389 0.030 Uiso 0.5 1 calc R U P B 1
C2_7 C 0.5622(5) 0.4951(6) 0.5552(4) 0.0402(18) Uani 0.5 1 d . U P B 1
H2A_7 H 0.564801 0.455012 0.523672 0.060 Uiso 0.5 1 calc R U P B 1
H2B_7 H 0.539372 0.543085 0.533826 0.060 Uiso 0.5 1 calc R U P B 1
H2C_7 H 0.524681 0.477660 0.582567 0.060 Uiso 0.5 1 calc R U P B 1
C1_17 C 0.6068(6) 0.5316(5) 0.5868(4) 0.0321(17) Uiso 0.5 1 d . U P B 2
H1A_17 H 0.594863 0.570063 0.552197 0.038 Uiso 0.5 1 calc R U P B 2
H1AB_17 H 0.551042 0.512454 0.593638 0.038 Uiso 0.5 1 calc R U P B 2
C2_17 C 0.6558(6) 0.4659(6) 0.5682(5) 0.0419(19) Uiso 0.5 1 d . U P B 2
H2A_17 H 0.623248 0.443214 0.528829 0.063 Uiso 0.5 1 calc R U P B 2
H2B_17 H 0.665157 0.426448 0.601433 0.063 Uiso 0.5 1 calc R U P B 2
H2C_17 H 0.711429 0.484519 0.561987 0.063 Uiso 0.5 1 calc R U P B 2
O1_8 O 0.65362(16) 0.56900(14) 0.64395(11) 0.0235(6) Uani 1 1 d . . . . .
Al1_8 Al 0.68349(6) 0.67432(6) 0.63837(5) 0.0176(2) Uani 1 1 d . . . . .
Br1_8 Br 0.54268(2) 0.72146(3) 0.61720(2) 0.03181(13) Uani 1 1 d . . . . .
B1_8 B 0.8311(3) 0.6486(2) 0.60026(17) 0.0154(8) Uani 1 1 d . . . . .
N1_8 N 0.75100(18) 0.68469(16) 0.57907(13) 0.0159(6) Uani 1 1 d . . . . .
C14_5 C 0.9140(2) 0.65300(18) 0.56915(15) 0.0148(7) Uani 1 1 d . . . . .
C15_5 C 0.9832(2) 0.70128(19) 0.59848(16) 0.0165(7) Uani 1 1 d . . . . .
C16_5 C 1.0576(2) 0.7047(2) 0.57457(16) 0.0176(7) Uani 1 1 d . . . . .
H16_5 H 1.103858 0.736658 0.594983 0.021 Uiso 1 1 calc R U . . .
C17_5 C 1.0657(2) 0.6626(2) 0.52174(16) 0.0184(7) Uani 1 1 d . . . . .
C18_5 C 0.9982(2) 0.6155(2) 0.49342(15) 0.0177(7) Uani 1 1 d . . . . .
H18_5 H 1.002821 0.586326 0.457286 0.021 Uiso 1 1 calc R U . . .
C19_5 C 0.9224(2) 0.60964(19) 0.51672(15) 0.0159(7) Uani 1 1 d . . . . .
C20_5 C 0.8504(2) 0.5586(2) 0.48127(16) 0.0197(8) Uani 1 1 d . . . . .
H20A_5 H 0.871586 0.505440 0.479592 0.030 Uiso 1 1 calc R U . . .
H20B_5 H 0.830450 0.578365 0.438314 0.030 Uiso 1 1 calc R U . . .
H20C_5 H 0.802655 0.558848 0.502992 0.030 Uiso 1 1 calc R U . . .
C21_5 C 1.1450(2) 0.6706(2) 0.49461(18) 0.0257(8) Uani 1 1 d . . . . .
H21A_5 H 1.165789 0.618994 0.486394 0.039 Uiso 1 1 calc R U . . .
H21B_5 H 1.189905 0.697998 0.524756 0.039 Uiso 1 1 calc R U . . .
H21C_5 H 1.130642 0.699961 0.455116 0.039 Uiso 1 1 calc R U . . .
C22_5 C 0.9745(2) 0.7515(2) 0.65398(17) 0.0214(8) Uani 1 1 d . . . . .
H22A_5 H 1.025781 0.784042 0.666553 0.032 Uiso 1 1 calc R U . . .
H22B_5 H 0.968590 0.718342 0.689379 0.032 Uiso 1 1 calc R U . . .
H22C_5 H 0.923584 0.784516 0.641872 0.032 Uiso 1 1 calc R U . . .
C23_5 C 0.7244(2) 0.7398(2) 0.52446(16) 0.0191(7) Uani 1 1 d . . . . .
C24_5 C 0.7021(2) 0.8194(2) 0.54968(18) 0.0232(8) Uani 1 1 d . . . . .
H24A_5 H 0.680518 0.854232 0.514167 0.035 Uiso 1 1 calc R U . . .
H24B_5 H 0.753696 0.841769 0.576672 0.035 Uiso 1 1 calc R U . . .
H24C_5 H 0.657805 0.812425 0.574172 0.035 Uiso 1 1 calc R U . . .
C25_5 C 0.6464(3) 0.7059(2) 0.47867(18) 0.0267(9) Uani 1 1 d . . . . .
H25A_5 H 0.626544 0.742508 0.444096 0.040 Uiso 1 1 calc R U . . .
H25B_5 H 0.600182 0.696578 0.500955 0.040 Uiso 1 1 calc R U . . .
H25C_5 H 0.662476 0.656858 0.461600 0.040 Uiso 1 1 calc R U . . .
C26_5 C 0.7938(2) 0.7558(2) 0.48692(18) 0.0264(9) Uani 1 1 d . . . . .
H26A_5 H 0.771851 0.793089 0.453279 0.040 Uiso 1 1 calc R U . . .
H26B_5 H 0.808803 0.707301 0.468413 0.040 Uiso 1 1 calc R U . . .
H26C_5 H 0.845053 0.777128 0.515150 0.040 Uiso 1 1 calc R U . . .
C1_110 C 0.9957(6) 0.0439(5) 0.5071(4) 0.0370(18) Uiso 0.5 1 d . U P C -1
H1_110 H 0.978783 0.094773 0.515865 0.044 Uiso 0.5 1 calc R U P C -1
C2_110 C 1.0095(8) -0.0152(8) 0.5532(7) 0.041(3) Uiso 0.5 1 d . U P C -1
H2_110 H 1.008374 -0.003753 0.595741 0.049 Uiso 0.5 1 calc R U P C -1
C3_110 C 1.0252(6) -0.0912(6) 0.5350(5) 0.051(2) Uiso 0.5 1 d . U P C -1
H3_110 H 1.033597 -0.128627 0.567850 0.061 Uiso 0.5 1 calc R U P C -1
C4_110 C 1.0298(4) -0.1183(4) 0.4785(3) 0.0226(15) Uiso 0.5 1 d . U P C -1
H4_110 H 1.035221 -0.171473 0.468650 0.027 Uiso 0.5 1 calc R U P C -1
C5_110 C 1.0253(6) -0.0541(6) 0.4335(5) 0.044(2) Uiso 0.5 1 d . U P C -1
H5_110 H 1.034305 -0.064600 0.392581 0.053 Uiso 0.5 1 calc R U P C -1
C6_110 C 1.0080(8) 0.0232(9) 0.4495(7) 0.042(3) Uiso 0.5 1 d . U P C -1
H6_110 H 1.004844 0.062323 0.418390 0.051 Uiso 0.5 1 calc R U P C -1

loop_
_atom_site_aniso_label
_atom_site_aniso_U_11
_atom_site_aniso_U_22
_atom_site_aniso_U_33
_atom_site_aniso_U_23
_atom_site_aniso_U_13
_atom_site_aniso_U_12
C1_1 0.0164(17) 0.0180(18) 0.0138(17) -0.0024(14) 0.0009(14) 0.0013(13)
C2_1 0.0163(17) 0.0201(18) 0.0149(17) -0.0008(14) -0.0005(14) 0.0002(14)
C3_1 0.0137(17) 0.0230(19) 0.0173(17) 0.0003(14) 0.0048(14) 0.0038(14)
C4_1 0.0144(17) 0.0193(18) 0.0178(18) -0.0018(14) 0.0027(14) 0.0012(14)
C5_1 0.0238(19) 0.0211(19) 0.0236(19) 0.0006(16) 0.0017(16) 0.0020(15)
C6_1 0.027(2) 0.020(2) 0.038(2) 0.0086(17) 0.0062(18) 0.0015(16)
C7_1 0.0216(19) 0.033(2) 0.026(2) 0.0142(17) 0.0060(16) 0.0046(16)
C8_1 0.0161(18) 0.034(2) 0.0181(18) 0.0023(16) 0.0035(15) 0.0000(15)
C9_1 0.0189(18) 0.030(2) 0.0222(19) -0.0020(16) 0.0096(15) 0.0004(16)
C10_1 0.031(2) 0.027(2) 0.031(2) -0.0136(18) 0.0103(18) 0.0026(17)
C11_1 0.033(2) 0.0177(19) 0.034(2) -0.0069(16) 0.0094(18) -0.0057(16)
C12_1 0.0225(19) 0.0206(19) 0.0238(19) -0.0019(15) 0.0061(16) -0.0004(15)
C14_1 0.0234(18) 0.0143(17) 0.0157(17) 0.0007(14) 0.0025(15) 0.0005(14)
C15_1 0.0255(19) 0.0178(19) 0.0196(18) -0.0015(15) 0.0016(15) 0.0008(15)
C16_1 0.028(2) 0.0210(19) 0.0177(18) -0.0005(15) -0.0009(16) -0.0048(16)
C17_1 0.0243(19) 0.026(2) 0.0172(18) 0.0090(15) 0.0019(15) -0.0014(16)
C18_1 0.0228(19) 0.0227(19) 0.0195(18) 0.0069(15) 0.0083(15) 0.0056(15)
C19_1 0.0241(19) 0.0163(18) 0.0182(18) 0.0059(14) 0.0040(15) 0.0014(14)
C20_1 0.026(2) 0.022(2) 0.025(2) -0.0026(16) 0.0052(16) 0.0039(15)
C21_1 0.034(2) 0.027(2) 0.029(2) -0.0092(17) -0.0024(18) 0.0040(18)
C22_1 0.027(2) 0.029(2) 0.033(2) 0.0103(18) 0.0025(18) -0.0066(17)
C23_1 0.026(2) 0.038(2) 0.0165(19) 0.0044(17) 0.0041(16) -0.0027(17)
C24_1 0.034(2) 0.032(2) 0.028(2) 0.0137(18) 0.0023(19) 0.0003(18)
C25_1 0.035(2) 0.057(3) 0.018(2) -0.0079(19) 0.0091(18) -0.001(2)
C26_1 0.032(2) 0.060(3) 0.020(2) 0.013(2) 0.0001(18) -0.002(2)
C1_2 0.0188(18) 0.0170(18) 0.0170(17) 0.0004(14) -0.0007(14) -0.0009(14)
C2_2 0.026(2) 0.028(2) 0.0215(19) 0.0035(16) 0.0024(16) 0.0042(16)
C1_3 0.023(4) 0.021(3) 0.031(5) -0.012(4) 0.002(3) 0.004(3)
C2_3 0.022(3) 0.024(3) 0.034(4) -0.018(3) 0.006(3) 0.002(3)
C1_13 0.027(5) 0.021(3) 0.033(5) -0.013(4) -0.004(4) 0.003(4)
Al1_4 0.0196(5) 0.0141(5) 0.0144(5) -0.0009(4) 0.0045(4) 0.0005(4)
Br1_4 0.0231(2) 0.0258(2) 0.0214(2) 0.00223(15) 0.00927(15) -0.00173(15)
N1_4 0.0220(16) 0.0169(15) 0.0142(14) 0.0003(12) 0.0020(12) 0.0015(12)
B1_4 0.024(2) 0.0114(19) 0.019(2) -0.0017(16) 0.0045(17) 0.0057(16)
O1_4 0.0198(13) 0.0127(12) 0.0197(12) -0.0028(10) -0.0006(10) 0.0011(9)
C1_5 0.0194(18) 0.0140(17) 0.0191(18) 0.0021(14) 0.0098(15) -0.0029(13)
C2_5 0.0215(18) 0.0161(18) 0.0164(17) 0.0012(14) 0.0098(15) -0.0020(14)
C3_5 0.0163(17) 0.0188(18) 0.0160(17) 0.0011(14) 0.0048(14) -0.0031(14)
C4_5 0.0125(16) 0.0155(17) 0.0189(17) 0.0001(14) 0.0052(14) 0.0003(13)
C5_5 0.0238(19) 0.0158(18) 0.0168(17) 0.0033(14) 0.0049(15) -0.0003(14)
C6_5 0.0235(19) 0.0104(17) 0.035(2) 0.0003(15) 0.0060(17) 0.0017(14)
C7_5 0.0205(19) 0.0203(19) 0.026(2) 0.0114(16) 0.0051(16) -0.0020(15)
C8_5 0.026(2) 0.023(2) 0.0185(18) 0.0031(15) 0.0096(15) 0.0002(15)
C9_5 0.0229(19) 0.025(2) 0.0204(19) 0.0053(15) 0.0070(16) -0.0026(15)
C10_5 0.031(2) 0.027(2) 0.0192(19) -0.0020(16) 0.0094(17) -0.0068(16)
C11_5 0.038(2) 0.0173(19) 0.027(2) -0.0063(16) 0.0144(18) -0.0021(16)
C12_5 0.0247(19) 0.0159(18) 0.0246(19) 0.0039(15) 0.0112(16) 0.0046(14)
C1_6 0.029(2) 0.028(2) 0.028(2) 0.0063(18) 0.0126(19) -0.0021(18)
C2_6 0.032(3) 0.034(3) 0.038(3) 0.014(2) 0.005(2) -0.005(2)
C1_7 0.024(3) 0.025(3) 0.030(3) -0.012(3) 0.012(3) -0.002(3)
C2_7 0.034(4) 0.044(4) 0.041(4) -0.010(3) 0.005(3) -0.007(3)
O1_8 0.0306(14) 0.0211(14) 0.0185(13) 0.0001(10) 0.0048(11) -0.0088(11)
Al1_8 0.0184(5) 0.0177(5) 0.0185(5) 0.0024(4) 0.0077(4) 0.0016(4)
Br1_8 0.0193(2) 0.0451(3) 0.0333(2) 0.01157(18) 0.01060(17) 0.00840(17)
B1_8 0.022(2) 0.0129(19) 0.0123(18) -0.0035(15) 0.0058(16) 0.0021(15)
N1_8 0.0197(15) 0.0140(14) 0.0144(14) 0.0037(11) 0.0045(12) 0.0024(12)
C14_5 0.0174(17) 0.0110(16) 0.0153(17) 0.0041(13) 0.0020(14) 0.0047(13)
C15_5 0.0232(18) 0.0119(17) 0.0133(17) 0.0050(13) 0.0015(14) 0.0028(14)
C16_5 0.0174(17) 0.0153(18) 0.0185(18) 0.0048(14) 0.0006(14) -0.0014(13)
C17_5 0.0206(18) 0.0169(17) 0.0176(18) 0.0064(14) 0.0035(15) 0.0062(14)
C18_5 0.0222(18) 0.0204(18) 0.0104(16) 0.0003(14) 0.0034(14) 0.0067(15)
C19_5 0.0173(17) 0.0129(17) 0.0163(17) 0.0020(14) 0.0011(14) 0.0048(13)
C20_5 0.0183(18) 0.0227(19) 0.0187(18) -0.0036(15) 0.0053(15) 0.0025(14)
C21_5 0.024(2) 0.030(2) 0.025(2) 0.0030(17) 0.0096(16) -0.0003(16)
C22_5 0.028(2) 0.0157(18) 0.0203(19) -0.0035(15) 0.0049(16) -0.0013(15)
C23_5 0.0240(19) 0.0177(18) 0.0162(17) 0.0067(14) 0.0057(15) 0.0075(15)
C24_5 0.030(2) 0.0145(18) 0.027(2) 0.0034(15) 0.0109(17) 0.0062(15)
C25_5 0.031(2) 0.026(2) 0.022(2) 0.0052(16) 0.0022(17) 0.0061(17)
C26_5 0.030(2) 0.028(2) 0.024(2) 0.0153(17) 0.0121(17) 0.0112(17)

loop_
_atom_type_symbol
_atom_type_description
_atom_type_scat_dispersion_real
_atom_type_scat_dispersion_imag
_atom_type_scat_source
C C 0.0033 0.0016 'International Tables Vol C Tables 4.2.6.8 and 6.1.1.4'
H H 0.0000 0.0000 'International Tables Vol C Tables 4.2.6.8 and 6.1.1.4'
B B 0.0013 0.0007 'International Tables Vol C Tables 4.2.6.8 and 6.1.1.4'
N N 0.0061 0.0033 'International Tables Vol C Tables 4.2.6.8 and 6.1.1.4'
O O 0.0106 0.0060 'International Tables Vol C Tables 4.2.6.8 and 6.1.1.4'
Al Al 0.0645 0.0514 'International Tables Vol C Tables 4.2.6.8 and 6.1.1.4'
Br Br -0.2901 2.4595 'International Tables Vol C Tables 4.2.6.8 and 6.1.1.4'

loop_
_exptl_crystal_face_index_h
_exptl_crystal_face_index_k
_exptl_crystal_face_index_l
_exptl_crystal_face_perp_dist
1.00 0.00 0.00 0.0780
1.00 0.00 1.00 0.0870
-1.00 0.00 -1.00 0.0620
1.00 1.00 1.00 0.1170
-1.00 -1.00 -1.00 0.0280
1.00 1.00 0.00 0.1030
-1.00 -1.00 0.00 0.0730
1.00 1.00 -1.00 0.0940
-1.00 -1.00 1.00 0.1070
-1.00 1.00 0.00 0.0970
1.00 -1.00 0.00 0.1440
-1.00 1.00 -1.00 0.0950
1.00 -1.00 1.00 0.1520
0.00 0.00 -1.00 0.0550
0.00 0.00 1.00 0.0880
1.00 -1.00 -1.00 0.1240
-1.00 1.00 1.00 0.1150
1.00 0.00 -1.00 0.0660
-1.00 0.00 1.00 0.0920

loop_
_geom_angle_atom_site_label_1
_geom_angle_atom_site_label_2
_geom_angle_atom_site_label_3
_geom_angle
_geom_angle_site_symmetry_1
_geom_angle_site_symmetry_3
_geom_angle_publ_flag
C12_1 C1_1 C2_1 117.1(3) . . ?
C12_1 C1_1 Al1_4 121.1(3) . . ?
C2_1 C1_1 Al1_4 121.5(3) . . ?
C9_1 C2_1 C1_1 120.1(3) . . ?
C9_1 C2_1 C3_1 119.4(3) . . ?
C1_1 C2_1 C3_1 120.4(3) . . ?
C4_1 C3_1 C8_1 119.3(3) . . ?
C4_1 C3_1 C2_1 124.5(3) . . ?
C8_1 C3_1 C2_1 116.2(3) . . ?
C3_1 C4_1 C5_1 116.1(3) . . ?
C3_1 C4_1 B1_4 130.3(3) . . ?
C5_1 C4_1 B1_4 113.0(3) . . ?
C6_1 C5_1 C4_1 124.0(4) . . ?
C6_1 C5_1 H5_1 118.0 . . ?
C4_1 C5_1 H5_1 118.0 . . ?
C7_1 C6_1 C5_1 118.7(4) . . ?
C7_1 C6_1 H6_1 120.6 . . ?
C5_1 C6_1 H6_1 120.6 . . ?
C8_1 C7_1 C6_1 119.7(3) . . ?
C8_1 C7_1 H7_1 120.2 . . ?
C6_1 C7_1 H7_1 120.2 . . ?
C7_1 C8_1 C3_1 122.2(4) . . ?
C7_1 C8_1 H8_1 118.9 . . ?
C3_1 C8_1 H8_1 118.9 . . ?
C10_1 C9_1 C2_1 120.8(3) . . ?
C10_1 C9_1 H9_1 119.6 . . ?
C2_1 C9_1 H9_1 119.6 . . ?
C11_1 C10_1 C9_1 120.2(3) . . ?
C11_1 C10_1 H10_1 119.9 . . ?
C9_1 C10_1 H10_1 119.9 . . ?
C12_1 C11_1 C10_1 119.1(4) . . ?
C12_1 C11_1 H11_1 120.5 . . ?
C10_1 C11_1 H11_1 120.5 . . ?
C11_1 C12_1 C1_1 122.7(3) . . ?
C11_1 C12_1 H12_1 118.6 . . ?
C1_1 C12_1 H12_1 118.6 . . ?
C15_1 C14_1 C19_1 118.3(3) . . ?
C15_1 C14_1 B1_4 122.8(3) . . ?
C19_1 C14_1 B1_4 118.8(3) . . ?
C16_1 C15_1 C14_1 119.8(3) . . ?
C16_1 C15_1 C21_1 118.6(3) . . ?
C14_1 C15_1 C21_1 121.6(3) . . ?
C15_1 C16_1 C17_1 122.2(3) . . ?
C15_1 C16_1 H16_1 118.9 . . ?
C17_1 C16_1 H16_1 118.9 . . ?
C18_1 C17_1 C16_1 117.6(3) . . ?
C18_1 C17_1 C22_1 121.9(3) . . ?
C16_1 C17_1 C22_1 120.4(3) . . ?
C17_1 C18_1 C19_1 121.9(3) . . ?
C17_1 C18_1 H18_1 119.0 . . ?
C19_1 C18_1 H18_1 119.0 . . ?
C18_1 C19_1 C14_1 120.1(3) . . ?
C18_1 C19_1 C20_1 120.3(3) . . ?
C14_1 C19_1 C20_1 119.5(3) . . ?
C19_1 C20_1 H20A_1 109.5 . . ?
C19_1 C20_1 H20B_1 109.5 . . ?
H20A_1 C20_1 H20B_1 109.5 . . ?
C19_1 C20_1 H20C_1 109.5 . . ?
H20A_1 C20_1 H20C_1 109.5 . . ?
H20B_1 C20_1 H20C_1 109.5 . . ?
C15_1 C21_1 H21A_1 109.5 . . ?
C15_1 C21_1 H21B_1 109.5 . . ?
H21A_1 C21_1 H21B_1 109.5 . . ?
C15_1 C21_1 H21C_1 109.5 . . ?
H21A_1 C21_1 H21C_1 109.5 . . ?
H21B_1 C21_1 H21C_1 109.5 . . ?
C17_1 C22_1 H22A_1 109.5 . . ?
C17_1 C22_1 H22B_1 109.5 . . ?
H22A_1 C22_1 H22B_1 109.5 . . ?
C17_1 C22_1 H22C_1 109.5 . . ?
H22A_1 C22_1 H22C_1 109.5 . . ?
H22B_1 C22_1 H22C_1 109.5 . . ?
N1_4 C23_1 C26_1 115.4(3) . . ?
N1_4 C23_1 C25_1 108.0(3) . . ?
C26_1 C23_1 C25_1 107.6(3) . . ?
N1_4 C23_1 C24_1 108.4(3) . . ?
C26_1 C23_1 C24_1 106.6(3) . . ?
C25_1 C23_1 C24_1 110.8(3) . . ?
C23_1 C24_1 H24A_1 109.5 . . ?
C23_1 C24_1 H24B_1 109.5 . . ?
H24A_1 C24_1 H24B_1 109.5 . . ?
C23_1 C24_1 H24C_1 109.5 . . ?
H24A_1 C24_1 H24C_1 109.5 . . ?
H24B_1 C24_1 H24C_1 109.5 . . ?
C23_1 C25_1 H25A_1 109.5 . . ?
C23_1 C25_1 H25B_1 109.5 . . ?
H25A_1 C25_1 H25B_1 109.5 . . ?
C23_1 C25_1 H25C_1 109.5 . . ?
H25A_1 C25_1 H25C_1 109.5 . . ?
H25B_1 C25_1 H25C_1 109.5 . . ?
C23_1 C26_1 H26A_1 109.5 . . ?
C23_1 C26_1 H26B_1 109.5 . . ?
H26A_1 C26_1 H26B_1 109.5 . . ?
C23_1 C26_1 H26C_1 109.5 . . ?
H26A_1 C26_1 H26C_1 109.5 . . ?
H26B_1 C26_1 H26C_1 109.5 . . ?
O1_4 C1_2 C2_2 111.4(3) . . ?
O1_4 C1_2 H1A_2 109.3 . . ?
C2_2 C1_2 H1A_2 109.3 . . ?
O1_4 C1_2 H1AB_2 109.3 . . ?
C2_2 C1_2 H1AB_2 109.3 . . ?
H1A_2 C1_2 H1AB_2 108.0 . . ?
C1_2 C2_2 H2A_2 109.5 . . ?
C1_2 C2_2 H2B_2 109.5 . . ?
H2A_2 C2_2 H2B_2 109.5 . . ?
C1_2 C2_2 H2C_2 109.5 . . ?
H2A_2 C2_2 H2C_2 109.5 . . ?
H2B_2 C2_2 H2C_2 109.5 . . ?
O1_4 C1_3 C2_3 114.9(17) . . ?
O1_4 C1_3 H1A_3 108.6 . . ?
C2_3 C1_3 H1A_3 108.6 . . ?
O1_4 C1_3 H1AB_3 108.6 . . ?
C2_3 C1_3 H1AB_3 108.6 . . ?
H1A_3 C1_3 H1AB_3 107.5 . . ?
C1_3 C2_3 H2A_3 109.5 . . ?
C1_3 C2_3 H2B_3 109.5 . . ?
H2A_3 C2_3 H2B_3 109.5 . . ?
C1_3 C2_3 H2C_3 109.5 . . ?
H2A_3 C2_3 H2C_3 109.5 . . ?
H2B_3 C2_3 H2C_3 109.5 . . ?
O1_4 C1_13 C2_13 108.8(19) . . ?
O1_4 C1_13 H1A_13 109.9 . . ?
C2_13 C1_13 H1A_13 109.9 . . ?
O1_4 C1_13 H1AB_13 109.9 . . ?
C2_13 C1_13 H1AB_13 109.9 . . ?
H1A_13 C1_13 H1AB_13 108.3 . . ?
C1_13 C2_13 H2A_13 109.5 . . ?
C1_13 C2_13 H2B_13 109.5 . . ?
H2A_13 C2_13 H2B_13 109.5 . . ?
C1_13 C2_13 H2C_13 109.5 . . ?
H2A_13 C2_13 H2C_13 109.5 . . ?
H2B_13 C2_13 H2C_13 109.5 . . ?
N1_4 Al1_4 O1_4 108.60(12) . . ?
N1_4 Al1_4 C1_1 109.32(14) . . ?
O1_4 Al1_4 C1_1 111.69(13) . . ?
N1_4 Al1_4 Br1_4 121.12(10) . . ?
O1_4 Al1_4 Br1_4 97.81(8) . . ?
C1_1 Al1_4 Br1_4 107.80(11) . . ?
B1_4 N1_4 C23_1 127.6(3) . . ?
B1_4 N1_4 Al1_4 111.7(2) . . ?
C23_1 N1_4 Al1_4 119.5(2) . . ?
N1_4 B1_4 C14_1 127.6(3) . . ?
N1_4 B1_4 C4_1 122.8(3) . . ?
C14_1 B1_4 C4_1 109.5(3) . . ?
C1_3 O1_4 C1_2 116.1(10) . . ?
C1_2 O1_4 C1_13 115.8(10) . . ?
C1_3 O1_4 Al1_4 127.7(10) . . ?
C1_2 O1_4 Al1_4 116.20(19) . . ?
C1_13 O1_4 Al1_4 126.3(11) . . ?
C12_5 C1_5 C2_5 117.1(3) . . ?
C12_5 C1_5 Al1_8 123.2(3) . . ?
C2_5 C1_5 Al1_8 119.4(3) . . ?
C9_5 C2_5 C1_5 120.5(3) . . ?
C9_5 C2_5 C3_5 118.9(3) . . ?
C1_5 C2_5 C3_5 120.5(3) . . ?
C8_5 C3_5 C4_5 119.5(3) . . ?
C8_5 C3_5 C2_5 117.1(3) . . ?
C4_5 C3_5 C2_5 123.3(3) . . ?
C5_5 C4_5 C3_5 116.1(3) . . ?
C5_5 C4_5 B1_8 113.3(3) . . ?
C3_5 C4_5 B1_8 130.4(3) . . ?
C6_5 C5_5 C4_5 123.5(3) . . ?
C6_5 C5_5 H5_5 118.3 . . ?
C4_5 C5_5 H5_5 118.3 . . ?
C7_5 C6_5 C5_5 119.2(3) . . ?
C7_5 C6_5 H6_5 120.4 . . ?
C5_5 C6_5 H6_5 120.4 . . ?
C8_5 C7_5 C6_5 119.3(3) . . ?
C8_5 C7_5 H7_5 120.4 . . ?
C6_5 C7_5 H7_5 120.4 . . ?
C7_5 C8_5 C3_5 122.3(3) . . ?
C7_5 C8_5 H8_5 118.8 . . ?
C3_5 C8_5 H8_5 118.8 . . ?
C10_5 C9_5 C2_5 120.9(4) . . ?
C10_5 C9_5 H9_5 119.6 . . ?
C2_5 C9_5 H9_5 119.5 . . ?
C11_5 C10_5 C9_5 120.0(4) . . ?
C11_5 C10_5 H10_5 120.0 . . ?
C9_5 C10_5 H10_5 120.0 . . ?
C10_5 C11_5 C12_5 119.3(3) . . ?
C10_5 C11_5 H11_5 120.4 . . ?
C12_5 C11_5 H11_5 120.4 . . ?
C11_5 C12_5 C1_5 122.2(3) . . ?
C11_5 C12_5 H12_5 118.9 . . ?
C1_5 C12_5 H12_5 118.9 . . ?
C2_6 C1_6 O1_8 111.2(4) . . ?
C2_6 C1_6 H1A_6 109.4 . . ?
O1_8 C1_6 H1A_6 109.4 . . ?
C2_6 C1_6 H1AB_6 109.4 . . ?
O1_8 C1_6 H1AB_6 109.4 . . ?
H1A_6 C1_6 H1AB_6 108.0 . . ?
C1_6 C2_6 H2A_6 109.5 . . ?
C1_6 C2_6 H2B_6 109.5 . . ?
H2A_6 C2_6 H2B_6 109.5 . . ?
C1_6 C2_6 H2C_6 109.5 . . ?
H2A_6 C2_6 H2C_6 109.5 . . ?
H2B_6 C2_6 H2C_6 109.5 . . ?
C2_16 C1_16 O1_8 105.5(18) . . ?
C2_16 C1_16 H1A_16 110.6 . . ?
O1_8 C1_16 H1A_16 110.6 . . ?
C2_16 C1_16 H1AB_16 110.6 . . ?
O1_8 C1_16 H1AB_16 110.6 . . ?
H1A_16 C1_16 H1AB_16 108.8 . . ?
C1_16 C2_16 H2A_16 109.5 . . ?
C1_16 C2_16 H2B_16 109.5 . . ?
H2A_16 C2_16 H2B_16 109.5 . . ?
C1_16 C2_16 H2C_16 109.5 . . ?
H2A_16 C2_16 H2C_16 109.5 . . ?
H2B_16 C2_16 H2C_16 109.5 . . ?
O1_8 C1_7 C2_7 113.1(7) . . ?
O1_8 C1_7 H1A_7 109.0 . . ?
C2_7 C1_7 H1A_7 109.0 . . ?
O1_8 C1_7 H1AB_7 109.0 . . ?
C2_7 C1_7 H1AB_7 109.0 . . ?
H1A_7 C1_7 H1AB_7 107.8 . . ?
C1_7 C2_7 H2A_7 109.5 . . ?
C1_7 C2_7 H2B_7 109.5 . . ?
H2A_7 C2_7 H2B_7 109.5 . . ?
C1_7 C2_7 H2C_7 109.5 . . ?
H2A_7 C2_7 H2C_7 109.5 . . ?
H2B_7 C2_7 H2C_7 109.5 . . ?
O1_8 C1_17 C2_17 111.7(8) . . ?
O1_8 C1_17 H1A_17 109.3 . . ?
C2_17 C1_17 H1A_17 109.3 . . ?
O1_8 C1_17 H1AB_17 109.3 . . ?
C2_17 C1_17 H1AB_17 109.3 . . ?
H1A_17 C1_17 H1AB_17 107.9 . . ?
C1_17 C2_17 H2A_17 109.5 . . ?
C1_17 C2_17 H2B_17 109.5 . . ?
H2A_17 C2_17 H2B_17 109.5 . . ?
C1_17 C2_17 H2C_17 109.5 . . ?
H2A_17 C2_17 H2C_17 109.5 . . ?
H2B_17 C2_17 H2C_17 109.5 . . ?
C1_7 O1_8 C1_6 118.4(4) . . ?
C1_17 O1_8 C1_16 118.3(10) . . ?
C1_17 O1_8 Al1_8 117.5(4) . . ?
C1_7 O1_8 Al1_8 125.7(4) . . ?
C1_6 O1_8 Al1_8 114.4(2) . . ?
C1_16 O1_8 Al1_8 124.0(9) . . ?
N1_8 Al1_8 O1_8 109.23(13) . . ?
N1_8 Al1_8 C1_5 109.24(14) . . ?
O1_8 Al1_8 C1_5 111.10(13) . . ?
N1_8 Al1_8 Br1_8 120.44(10) . . ?
O1_8 Al1_8 Br1_8 95.88(9) . . ?
C1_5 Al1_8 Br1_8 110.19(11) . . ?
N1_8 B1_8 C14_5 127.7(3) . . ?
N1_8 B1_8 C4_5 121.9(3) . . ?
C14_5 B1_8 C4_5 110.3(3) . . ?
B1_8 N1_8 C23_5 128.1(3) . . ?
B1_8 N1_8 Al1_8 110.6(2) . . ?
C23_5 N1_8 Al1_8 120.1(2) . . ?
C19_5 C14_5 C15_5 118.5(3) . . ?
C19_5 C14_5 B1_8 123.5(3) . . ?
C15_5 C14_5 B1_8 117.9(3) . . ?
C16_5 C15_5 C14_5 119.9(3) . . ?
C16_5 C15_5 C22_5 120.4(3) . . ?
C14_5 C15_5 C22_5 119.7(3) . . ?
C17_5 C16_5 C15_5 121.8(3) . . ?
C17_5 C16_5 H16_5 119.1 . . ?
C15_5 C16_5 H16_5 119.1 . . ?
C18_5 C17_5 C16_5 118.2(3) . . ?
C18_5 C17_5 C21_5 121.0(3) . . ?
C16_5 C17_5 C21_5 120.8(3) . . ?
C17_5 C18_5 C19_5 121.8(3) . . ?
C17_5 C18_5 H18_5 119.1 . . ?
C19_5 C18_5 H18_5 119.1 . . ?
C14_5 C19_5 C18_5 119.9(3) . . ?
C14_5 C19_5 C20_5 122.0(3) . . ?
C18_5 C19_5 C20_5 118.1(3) . . ?
C19_5 C20_5 H20A_5 109.5 . . ?
C19_5 C20_5 H20B_5 109.5 . . ?
H20A_5 C20_5 H20B_5 109.5 . . ?
C19_5 C20_5 H20C_5 109.5 . . ?
H20A_5 C20_5 H20C_5 109.5 . . ?
H20B_5 C20_5 H20C_5 109.5 . . ?
C17_5 C21_5 H21A_5 109.5 . . ?
C17_5 C21_5 H21B_5 109.5 . . ?
H21A_5 C21_5 H21B_5 109.5 . . ?
C17_5 C21_5 H21C_5 109.5 . . ?
H21A_5 C21_5 H21C_5 109.5 . . ?
H21B_5 C21_5 H21C_5 109.5 . . ?
C15_5 C22_5 H22A_5 109.5 . . ?
C15_5 C22_5 H22B_5 109.5 . . ?
H22A_5 C22_5 H22B_5 109.5 . . ?
C15_5 C22_5 H22C_5 109.5 . . ?
H22A_5 C22_5 H22C_5 109.5 . . ?
H22B_5 C22_5 H22C_5 109.5 . . ?
N1_8 C23_5 C25_5 108.7(3) . . ?
N1_8 C23_5 C26_5 114.9(3) . . ?
C25_5 C23_5 C26_5 107.5(3) . . ?
N1_8 C23_5 C24_5 109.1(3) . . ?
C25_5 C23_5 C24_5 110.6(3) . . ?
C26_5 C23_5 C24_5 106.1(3) . . ?
C23_5 C24_5 H24A_5 109.5 . . ?
C23_5 C24_5 H24B_5 109.5 . . ?
H24A_5 C24_5 H24B_5 109.5 . . ?
C23_5 C24_5 H24C_5 109.5 . . ?
H24A_5 C24_5 H24C_5 109.5 . . ?
H24B_5 C24_5 H24C_5 109.5 . . ?
C23_5 C25_5 H25A_5 109.5 . . ?
C23_5 C25_5 H25B_5 109.5 . . ?
H25A_5 C25_5 H25B_5 109.5 . . ?
C23_5 C25_5 H25C_5 109.5 . . ?
H25A_5 C25_5 H25C_5 109.5 . . ?
H25B_5 C25_5 H25C_5 109.5 . . ?
C23_5 C26_5 H26A_5 109.5 . . ?
C23_5 C26_5 H26B_5 109.5 . . ?
H26A_5 C26_5 H26B_5 109.5 . . ?
C23_5 C26_5 H26C_5 109.5 . . ?
H26A_5 C26_5 H26C_5 109.5 . . ?
H26B_5 C26_5 H26C_5 109.5 . . ?
C6_110 C1_110 C2_110 115.7(12) . . ?
C6_110 C1_110 H1_110 122.2 . . ?
C2_110 C1_110 H1_110 122.2 . . ?
C3_110 C2_110 C1_110 118.9(12) . . ?
C3_110 C2_110 H2_110 120.6 . . ?
C1_110 C2_110 H2_110 120.6 . . ?
C4_110 C3_110 C2_110 129.4(11) . . ?
C4_110 C3_110 H3_110 115.3 . . ?
C2_110 C3_110 H3_110 115.3 . . ?
C3_110 C4_110 C5_110 110.2(8) . . ?
C3_110 C4_110 H4_110 124.9 . . ?
C5_110 C4_110 H4_110 124.9 . . ?
C6_110 C5_110 C4_110 121.9(10) . . ?
C6_110 C5_110 H5_110 119.0 . . ?
C4_110 C5_110 H5_110 119.0 . . ?
C1_110 C6_110 C5_110 123.2(13) . . ?
C1_110 C6_110 H6_110 118.4 . . ?
C5_110 C6_110 H6_110 118.4 . . ?

loop_
_geom_bond_atom_site_label_1
_geom_bond_atom_site_label_2
_geom_bond_distance
_geom_bond_site_symmetry_2
_geom_bond_publ_flag
C1_1 C12_1 1.405(5) . ?
C1_1 C2_1 1.414(5) . ?
C1_1 Al1_4 1.945(3) . ?
C2_1 C9_1 1.396(5) . ?
C2_1 C3_1 1.490(5) . ?
C3_1 C4_1 1.415(5) . ?
C3_1 C8_1 1.419(5) . ?
C4_1 C5_1 1.416(5) . ?
C4_1 B1_4 1.642(5) . ?
C5_1 C6_1 1.388(5) . ?
C5_1 H5_1 0.9500 . ?
C6_1 C7_1 1.385(6) . ?
C6_1 H6_1 0.9500 . ?
C7_1 C8_1 1.377(5) . ?
C7_1 H7_1 0.9500 . ?
C8_1 H8_1 0.9500 . ?
C9_1 C10_1 1.387(5) . ?
C9_1 H9_1 0.9500 . ?
C10_1 C11_1 1.386(5) . ?
C10_1 H10_1 0.9500 . ?
C11_1 C12_1 1.383(5) . ?
C11_1 H11_1 0.9500 . ?
C12_1 H12_1 0.9500 . ?
C14_1 C15_1 1.411(5) . ?
C14_1 C19_1 1.411(5) . ?
C14_1 B1_4 1.601(5) . ?
C15_1 C16_1 1.391(5) . ?
C15_1 C21_1 1.519(5) . ?
C16_1 C17_1 1.400(5) . ?
C16_1 H16_1 0.9500 . ?
C17_1 C18_1 1.382(5) . ?
C17_1 C22_1 1.517(5) . ?
C18_1 C19_1 1.399(5) . ?
C18_1 H18_1 0.9500 . ?
C19_1 C20_1 1.515(5) . ?
C20_1 H20A_1 0.9800 . ?
C20_1 H20B_1 0.9800 . ?
C20_1 H20C_1 0.9800 . ?
C21_1 H21A_1 0.9800 . ?
C21_1 H21B_1 0.9800 . ?
C21_1 H21C_1 0.9800 . ?
C22_1 H22A_1 0.9800 . ?
C22_1 H22B_1 0.9800 . ?
C22_1 H22C_1 0.9800 . ?
C23_1 N1_4 1.507(4) . ?
C23_1 C26_1 1.535(5) . ?
C23_1 C25_1 1.535(5) . ?
C23_1 C24_1 1.546(6) . ?
C24_1 H24A_1 0.9800 . ?
C24_1 H24B_1 0.9800 . ?
C24_1 H24C_1 0.9800 . ?
C25_1 H25A_1 0.9800 . ?
C25_1 H25B_1 0.9800 . ?
C25_1 H25C_1 0.9800 . ?
C26_1 H26A_1 0.9800 . ?
C26_1 H26B_1 0.9800 . ?
C26_1 H26C_1 0.9800 . ?
C1_2 O1_4 1.482(4) . ?
C1_2 C2_2 1.512(5) . ?
C1_2 H1A_2 0.9900 . ?
C1_2 H1AB_2 0.9900 . ?
C2_2 H2A_2 0.9800 . ?
C2_2 H2B_2 0.9800 . ?
C2_2 H2C_2 0.9800 . ?
C1_3 O1_4 1.45(3) . ?
C1_3 C2_3 1.52(2) . ?
C1_3 H1A_3 0.9900 . ?
C1_3 H1AB_3 0.9900 . ?
C2_3 H2A_3 0.9800 . ?
C2_3 H2B_3 0.9800 . ?
C2_3 H2C_3 0.9800 . ?
C1_13 O1_4 1.48(3) . ?
C1_13 C2_13 1.53(2) . ?
C1_13 H1A_13 0.9900 . ?
C1_13 H1AB_13 0.9900 . ?
C2_13 H2A_13 0.9800 . ?
C2_13 H2B_13 0.9800 . ?
C2_13 H2C_13 0.9800 . ?
Al1_4 N1_4 1.853(3) . ?
Al1_4 O1_4 1.866(2) . ?
Al1_4 Br1_4 2.3492(11) . ?
N1_4 B1_4 1.403(5) . ?
C1_5 C12_5 1.407(5) . ?
C1_5 C2_5 1.410(5) . ?
C1_5 Al1_8 1.954(4) . ?
C2_5 C9_5 1.398(5) . ?
C2_5 C3_5 1.498(5) . ?
C3_5 C8_5 1.412(5) . ?
C3_5 C4_5 1.421(5) . ?
C4_5 C5_5 1.417(5) . ?
C4_5 B1_8 1.626(5) . ?
C5_5 C6_5 1.391(5) . ?
C5_5 H5_5 0.9500 . ?
C6_5 C7_5 1.387(5) . ?
C6_5 H6_5 0.9500 . ?
C7_5 C8_5 1.378(5) . ?
C7_5 H7_5 0.9500 . ?
C8_5 H8_5 0.9500 . ?
C9_5 C10_5 1.386(5) . ?
C9_5 H9_5 0.9500 . ?
C10_5 C11_5 1.384(6) . ?
C10_5 H10_5 0.9500 . ?
C11_5 C12_5 1.397(5) . ?
C11_5 H11_5 0.9500 . ?
C12_5 H12_5 0.9500 . ?
C1_6 C2_6 1.501(7) . ?
C1_6 O1_8 1.505(5) . ?
C1_6 H1A_6 0.9900 . ?
C1_6 H1AB_6 0.9900 . ?
C2_6 H2A_6 0.9800 . ?
C2_6 H2B_6 0.9800 . ?
C2_6 H2C_6 0.9800 . ?
C1_16 C2_16 1.49(3) . ?
C1_16 O1_8 1.54(2) . ?
C1_16 H1A_16 0.9900 . ?
C1_16 H1AB_16 0.9900 . ?
C2_16 H2A_16 0.9800 . ?
C2_16 H2B_16 0.9800 . ?
C2_16 H2C_16 0.9800 . ?
C1_7 O1_8 1.481(8) . ?
C1_7 C2_7 1.515(12) . ?
C1_7 H1A_7 0.9900 . ?
C1_7 H1AB_7 0.9900 . ?
C2_7 H2A_7 0.9800 . ?
C2_7 H2B_7 0.9800 . ?
C2_7 H2C_7 0.9800 . ?
C1_17 O1_8 1.453(9) . ?
C1_17 C2_17 1.483(13) . ?
C1_17 H1A_17 0.9900 . ?
C1_17 H1AB_17 0.9900 . ?
C2_17 H2A_17 0.9800 . ?
C2_17 H2B_17 0.9800 . ?
C2_17 H2C_17 0.9800 . ?
O1_8 Al1_8 1.889(3) . ?
Al1_8 N1_8 1.861(3) . ?
Al1_8 Br1_8 2.3372(11) . ?
B1_8 N1_8 1.404(5) . ?
B1_8 C14_5 1.613(5) . ?
N1_8 C23_5 1.507(4) . ?
C14_5 C19_5 1.395(5) . ?
C14_5 C15_5 1.419(5) . ?
C15_5 C16_5 1.396(5) . ?
C15_5 C22_5 1.516(5) . ?
C16_5 C17_5 1.388(5) . ?
C16_5 H16_5 0.9500 . ?
C17_5 C18_5 1.381(5) . ?
C17_5 C21_5 1.515(5) . ?
C18_5 C19_5 1.412(5) . ?
C18_5 H18_5 0.9500 . ?
C19_5 C20_5 1.517(5) . ?
C20_5 H20A_5 0.9800 . ?
C20_5 H20B_5 0.9800 . ?
C20_5 H20C_5 0.9800 . ?
C21_5 H21A_5 0.9800 . ?
C21_5 H21B_5 0.9800 . ?
C21_5 H21C_5 0.9800 . ?
C22_5 H22A_5 0.9800 . ?
C22_5 H22B_5 0.9800 . ?
C22_5 H22C_5 0.9800 . ?
C23_5 C25_5 1.529(5) . ?
C23_5 C26_5 1.537(5) . ?
C23_5 C24_5 1.549(5) . ?
C24_5 H24A_5 0.9800 . ?
C24_5 H24B_5 0.9800 . ?
C24_5 H24C_5 0.9800 . ?
C25_5 H25A_5 0.9800 . ?
C25_5 H25B_5 0.9800 . ?
C25_5 H25C_5 0.9800 . ?
C26_5 H26A_5 0.9800 . ?
C26_5 H26B_5 0.9800 . ?
C26_5 H26C_5 0.9800 . ?
C1_110 C6_110 1.357(17) . ?
C1_110 C2_110 1.411(17) . ?
C1_110 H1_110 0.9500 . ?
C2_110 C3_110 1.408(18) . ?
C2_110 H2_110 0.9500 . ?
C3_110 C4_110 1.333(12) . ?
C3_110 H3_110 0.9500 . ?
C4_110 C5_110 1.468(12) . ?
C4_110 H4_110 0.9500 . ?
C5_110 C6_110 1.421(18) . ?
C5_110 H5_110 0.9500 . ?
C6_110 H6_110 0.9500 . ?

loop_
_geom_torsion_atom_site_label_1
_geom_torsion_atom_site_label_2
_geom_torsion_atom_site_label_3
_geom_torsion_atom_site_label_4
_geom_torsion
_geom_torsion_site_symmetry_1
_geom_torsion_site_symmetry_2
_geom_torsion_site_symmetry_3
_geom_torsion_site_symmetry_4
_geom_torsion_publ_flag
C12_1 C1_1 C2_1 C9_1 0.4(5) . . . . ?
Al1_4 C1_1 C2_1 C9_1 -173.0(3) . . . . ?
C12_1 C1_1 C2_1 C3_1 -176.8(3) . . . . ?
Al1_4 C1_1 C2_1 C3_1 9.9(4) . . . . ?
C9_1 C2_1 C3_1 C4_1 139.0(4) . . . . ?
C1_1 C2_1 C3_1 C4_1 -43.9(5) . . . . ?
C9_1 C2_1 C3_1 C8_1 -42.4(4) . . . . ?
C1_1 C2_1 C3_1 C8_1 134.8(3) . . . . ?
C8_1 C3_1 C4_1 C5_1 -0.5(5) . . . . ?
C2_1 C3_1 C4_1 C5_1 178.2(3) . . . . ?
C8_1 C3_1 C4_1 B1_4 170.3(3) . . . . ?
C2_1 C3_1 C4_1 B1_4 -11.1(6) . . . . ?
C3_1 C4_1 C5_1 C6_1 -1.5(5) . . . . ?
B1_4 C4_1 C5_1 C6_1 -173.8(3) . . . . ?
C4_1 C5_1 C6_1 C7_1 2.6(6) . . . . ?
C5_1 C6_1 C7_1 C8_1 -1.8(6) . . . . ?
C6_1 C7_1 C8_1 C3_1 -0.1(5) . . . . ?
C4_1 C3_1 C8_1 C7_1 1.2(5) . . . . ?
C2_1 C3_1 C8_1 C7_1 -177.5(3) . . . . ?
C1_1 C2_1 C9_1 C10_1 -0.8(5) . . . . ?
C3_1 C2_1 C9_1 C10_1 176.3(3) . . . . ?
C2_1 C9_1 C10_1 C11_1 0.3(6) . . . . ?
C9_1 C10_1 C11_1 C12_1 0.6(6) . . . . ?
C10_1 C11_1 C12_1 C1_1 -1.1(6) . . . . ?
C2_1 C1_1 C12_1 C11_1 0.6(5) . . . . ?
Al1_4 C1_1 C12_1 C11_1 174.0(3) . . . . ?
C19_1 C14_1 C15_1 C16_1 0.2(5) . . . . ?
B1_4 C14_1 C15_1 C16_1 177.4(3) . . . . ?
C19_1 C14_1 C15_1 C21_1 178.7(3) . . . . ?
B1_4 C14_1 C15_1 C21_1 -4.2(5) . . . . ?
C14_1 C15_1 C16_1 C17_1 -0.5(5) . . . . ?
C21_1 C15_1 C16_1 C17_1 -179.0(3) . . . . ?
C15_1 C16_1 C17_1 C18_1 -0.3(5) . . . . ?
C15_1 C16_1 C17_1 C22_1 179.3(3) . . . . ?
C16_1 C17_1 C18_1 C19_1 1.6(5) . . . . ?
C22_1 C17_1 C18_1 C19_1 -178.0(3) . . . . ?
C17_1 C18_1 C19_1 C14_1 -1.9(5) . . . . ?
C17_1 C18_1 C19_1 C20_1 177.4(3) . . . . ?
C15_1 C14_1 C19_1 C18_1 1.0(5) . . . . ?
B1_4 C14_1 C19_1 C18_1 -176.3(3) . . . . ?
C15_1 C14_1 C19_1 C20_1 -178.4(3) . . . . ?
B1_4 C14_1 C19_1 C20_1 4.4(5) . . . . ?
C26_1 C23_1 N1_4 B1_4 -6.8(5) . . . . ?
C25_1 C23_1 N1_4 B1_4 -127.2(4) . . . . ?
C24_1 C23_1 N1_4 B1_4 112.7(4) . . . . ?
C26_1 C23_1 N1_4 Al1_4 -173.1(3) . . . . ?
C25_1 C23_1 N1_4 Al1_4 66.5(4) . . . . ?
C24_1 C23_1 N1_4 Al1_4 -53.6(4) . . . . ?
O1_4 Al1_4 N1_4 B1_4 67.8(3) . . . . ?
C1_1 Al1_4 N1_4 B1_4 -54.3(3) . . . . ?
Br1_4 Al1_4 N1_4 B1_4 179.5(2) . . . . ?
O1_4 Al1_4 N1_4 C23_1 -123.9(3) . . . . ?
C1_1 Al1_4 N1_4 C23_1 114.1(3) . . . . ?
Br1_4 Al1_4 N1_4 C23_1 -12.1(3) . . . . ?
C23_1 N1_4 B1_4 C14_1 6.4(6) . . . . ?
Al1_4 N1_4 B1_4 C14_1 173.6(3) . . . . ?
C23_1 N1_4 B1_4 C4_1 -178.0(3) . . . . ?
Al1_4 N1_4 B1_4 C4_1 -10.7(4) . . . . ?
C15_1 C14_1 B1_4 N1_4 80.0(5) . . . . ?
C19_1 C14_1 B1_4 N1_4 -102.8(4) . . . . ?
C15_1 C14_1 B1_4 C4_1 -96.1(4) . . . . ?
C19_1 C14_1 B1_4 C4_1 81.0(4) . . . . ?
C3_1 C4_1 B1_4 N1_4 63.4(5) . . . . ?
C5_1 C4_1 B1_4 N1_4 -125.6(4) . . . . ?
C3_1 C4_1 B1_4 C14_1 -120.3(4) . . . . ?
C5_1 C4_1 B1_4 C14_1 50.7(4) . . . . ?
C2_3 C1_3 O1_4 C1_2 -53.9(19) . . . . ?
C2_3 C1_3 O1_4 Al1_4 123.9(13) . . . . ?
C2_2 C1_2 O1_4 C1_3 -55.8(10) . . . . ?
C2_2 C1_2 O1_4 C1_13 -67.8(11) . . . . ?
C2_2 C1_2 O1_4 Al1_4 126.2(3) . . . . ?
C2_13 C1_13 O1_4 C1_2 -76.9(17) . . . . ?
C2_13 C1_13 O1_4 Al1_4 87.6(16) . . . . ?
N1_4 Al1_4 O1_4 C1_3 10.1(11) . . . . ?
C1_1 Al1_4 O1_4 C1_3 130.7(11) . . . . ?
Br1_4 Al1_4 O1_4 C1_3 -116.5(11) . . . . ?
N1_4 Al1_4 O1_4 C1_2 -172.1(2) . . . . ?
C1_1 Al1_4 O1_4 C1_2 -51.5(3) . . . . ?
Br1_4 Al1_4 O1_4 C1_2 61.2(2) . . . . ?
N1_4 Al1_4 O1_4 C1_13 23.5(11) . . . . ?
C1_1 Al1_4 O1_4 C1_13 144.1(11) . . . . ?
Br1_4 Al1_4 O1_4 C1_13 -103.1(11) . . . . ?
C12_5 C1_5 C2_5 C9_5 1.3(5) . . . . ?
Al1_8 C1_5 C2_5 C9_5 175.1(3) . . . . ?
C12_5 C1_5 C2_5 C3_5 176.9(3) . . . . ?
Al1_8 C1_5 C2_5 C3_5 -9.3(4) . . . . ?
C9_5 C2_5 C3_5 C8_5 44.2(4) . . . . ?
C1_5 C2_5 C3_5 C8_5 -131.5(3) . . . . ?
C9_5 C2_5 C3_5 C4_5 -137.8(3) . . . . ?
C1_5 C2_5 C3_5 C4_5 46.5(5) . . . . ?
C8_5 C3_5 C4_5 C5_5 0.5(5) . . . . ?
C2_5 C3_5 C4_5 C5_5 -177.4(3) . . . . ?
C8_5 C3_5 C4_5 B1_8 -172.9(3) . . . . ?
C2_5 C3_5 C4_5 B1_8 9.1(6) . . . . ?
C3_5 C4_5 C5_5 C6_5 1.5(5) . . . . ?
B1_8 C4_5 C5_5 C6_5 176.1(3) . . . . ?
C4_5 C5_5 C6_5 C7_5 -2.5(5) . . . . ?
C5_5 C6_5 C7_5 C8_5 1.4(5) . . . . ?
C6_5 C7_5 C8_5 C3_5 0.6(5) . . . . ?
C4_5 C3_5 C8_5 C7_5 -1.5(5) . . . . ?
C2_5 C3_5 C8_5 C7_5 176.5(3) . . . . ?
C1_5 C2_5 C9_5 C10_5 -1.5(5) . . . . ?
C3_5 C2_5 C9_5 C10_5 -177.1(3) . . . . ?
C2_5 C9_5 C10_5 C11_5 1.3(5) . . . . ?
C9_5 C10_5 C11_5 C12_5 -1.1(6) . . . . ?
C10_5 C11_5 C12_5 C1_5 1.0(5) . . . . ?
C2_5 C1_5 C12_5 C11_5 -1.1(5) . . . . ?
Al1_8 C1_5 C12_5 C11_5 -174.7(3) . . . . ?
C2_17 C1_17 O1_8 C1_16 -65.8(13) . . . . ?
C2_17 C1_17 O1_8 Al1_8 118.4(6) . . . . ?
C2_7 C1_7 O1_8 C1_6 66.5(8) . . . . ?
C2_7 C1_7 O1_8 Al1_8 -98.8(6) . . . . ?
C2_6 C1_6 O1_8 C1_7 47.8(6) . . . . ?
C2_6 C1_6 O1_8 Al1_8 -145.3(3) . . . . ?
C2_16 C1_16 O1_8 C1_17 -56.8(19) . . . . ?
C2_16 C1_16 O1_8 Al1_8 118.7(15) . . . . ?
C1_17 O1_8 Al1_8 N1_8 -58.7(5) . . . . ?
C1_7 O1_8 Al1_8 N1_8 -22.9(5) . . . . ?
C1_6 O1_8 Al1_8 N1_8 171.3(2) . . . . ?
C1_16 O1_8 Al1_8 N1_8 125.8(11) . . . . ?
C1_17 O1_8 Al1_8 C1_5 -179.3(5) . . . . ?
C1_7 O1_8 Al1_8 C1_5 -143.4(5) . . . . ?
C1_6 O1_8 Al1_8 C1_5 50.7(3) . . . . ?
C1_16 O1_8 Al1_8 C1_5 5.2(11) . . . . ?
C1_17 O1_8 Al1_8 Br1_8 66.4(5) . . . . ?
C1_7 O1_8 Al1_8 Br1_8 102.3(4) . . . . ?
C1_6 O1_8 Al1_8 Br1_8 -63.6(3) . . . . ?
C1_16 O1_8 Al1_8 Br1_8 -109.1(11) . . . . ?
C5_5 C4_5 B1_8 N1_8 120.2(4) . . . . ?
C3_5 C4_5 B1_8 N1_8 -66.2(5) . . . . ?
C5_5 C4_5 B1_8 C14_5 -55.5(4) . . . . ?
C3_5 C4_5 B1_8 C14_5 118.1(4) . . . . ?
C14_5 B1_8 N1_8 C23_5 -3.8(6) . . . . ?
C4_5 B1_8 N1_8 C23_5 -178.6(3) . . . . ?
C14_5 B1_8 N1_8 Al1_8 -170.9(3) . . . . ?
C4_5 B1_8 N1_8 Al1_8 14.2(4) . . . . ?
O1_8 Al1_8 N1_8 B1_8 -67.4(3) . . . . ?
C1_5 Al1_8 N1_8 B1_8 54.3(3) . . . . ?
Br1_8 Al1_8 N1_8 B1_8 -176.7(2) . . . . ?
O1_8 Al1_8 N1_8 C23_5 124.3(2) . . . . ?
C1_5 Al1_8 N1_8 C23_5 -114.0(3) . . . . ?
Br1_8 Al1_8 N1_8 C23_5 15.0(3) . . . . ?
N1_8 B1_8 C14_5 C19_5 -79.1(5) . . . . ?
C4_5 B1_8 C14_5 C19_5 96.2(4) . . . . ?
N1_8 B1_8 C14_5 C15_5 103.5(4) . . . . ?
C4_5 B1_8 C14_5 C15_5 -81.1(4) . . . . ?
C19_5 C14_5 C15_5 C16_5 0.2(5) . . . . ?
B1_8 C14_5 C15_5 C16_5 177.7(3) . . . . ?
C19_5 C14_5 C15_5 C22_5 177.6(3) . . . . ?
B1_8 C14_5 C15_5 C22_5 -4.9(4) . . . . ?
C14_5 C15_5 C16_5 C17_5 0.9(5) . . . . ?
C22_5 C15_5 C16_5 C17_5 -176.5(3) . . . . ?
C15_5 C16_5 C17_5 C18_5 -1.1(5) . . . . ?
C15_5 C16_5 C17_5 C21_5 176.7(3) . . . . ?
C16_5 C17_5 C18_5 C19_5 0.1(5) . . . . ?
C21_5 C17_5 C18_5 C19_5 -177.6(3) . . . . ?
C15_5 C14_5 C19_5 C18_5 -1.1(5) . . . . ?
B1_8 C14_5 C19_5 C18_5 -178.4(3) . . . . ?
C15_5 C14_5 C19_5 C20_5 -178.0(3) . . . . ?
B1_8 C14_5 C19_5 C20_5 4.7(5) . . . . ?
C17_5 C18_5 C19_5 C14_5 0.9(5) . . . . ?
C17_5 C18_5 C19_5 C20_5 178.0(3) . . . . ?
B1_8 N1_8 C23_5 C25_5 122.3(4) . . . . ?
Al1_8 N1_8 C23_5 C25_5 -71.7(3) . . . . ?
B1_8 N1_8 C23_5 C26_5 1.8(5) . . . . ?
Al1_8 N1_8 C23_5 C26_5 167.9(3) . . . . ?
B1_8 N1_8 C23_5 C24_5 -117.1(4) . . . . ?
Al1_8 N1_8 C23_5 C24_5 49.0(3) . . . . ?
C6_110 C1_110 C2_110 C3_110 -6.9(17) . . . . ?
C1_110 C2_110 C3_110 C4_110 0.5(18) . . . . ?
C2_110 C3_110 C4_110 C5_110 6.3(15) . . . . ?
C3_110 C4_110 C5_110 C6_110 -6.9(13) . . . . ?
C2_110 C1_110 C6_110 C5_110 6.1(18) . . . . ?
C4_110 C5_110 C6_110 C1_110 1.1(17) . . . . ?
